data_7206083
loop_
_publ_author_name
'Das, Amrita'
'Choudhury, Somnath Ray'
'Estarellas, Carolina'
'Dey, Biswajit'
'Frontera, Antonio'
'Hemming, Joanna'
'Helliwell, Madeleine'
'Gamez, Patrick'
'Mukhopadhyay, Subrata'

_publ_section_title
;
 Supramolecular assemblies involving anion--\p and lone pair--\p
 interactions: experimental observation and theoretical analysis
;
_journal_issue 14
_journal_name_full CrystEngComm
_journal_page_first 4519
_journal_paper_doi 10.1039/c0ce00593b
_journal_volume 13
_journal_year 2011
_chemical_formula_sum 'C26 H36 Cl2 N8 Ni O18'
_chemical_formula_weight 878.24
_chemical_name_systematic
;
?
;
_space_group_IT_number 2
_symmetry_cell_setting triclinic
_symmetry_space_group_name_Hall '-P 1'
_symmetry_space_group_name_H-M 'P -1'
_atom_sites_solution_hydrogens geom
_atom_sites_solution_primary direct
_atom_sites_solution_secondary difmap
_audit_creation_method SHELXL-97
_cell_angle_alpha 86.321(3)
_cell_angle_beta 83.933(3)
_cell_angle_gamma 72.684(3)
_cell_formula_units_Z 1
_cell_length_a 7.0471(12)
_cell_length_b 11.314(2)
_cell_length_c 11.747(2)
_cell_measurement_reflns_used 925
_cell_measurement_temperature 100(2)
_cell_measurement_theta_max 26.21
_cell_measurement_theta_min 3.04
_cell_volume 888.6(3)
_computing_cell_refinement 'Bruker SMART'
_computing_data_collection 'Bruker SMART'
_computing_data_reduction 'Bruker SAINT'
_computing_molecular_graphics 'Bruker SHELXTL'
_computing_publication_material 'Bruker SHELXTL'
_computing_structure_refinement 'SHELXL-97 (Sheldrick, 1997)'
_computing_structure_solution 'SHELXS-97 (Sheldrick, 1990)'
_diffrn_ambient_temperature 100(2)
_diffrn_measured_fraction_theta_full 0.984
_diffrn_measured_fraction_theta_max 0.984
_diffrn_measurement_device_type 'CCD area detector'
_diffrn_measurement_method 'phi and omega scans'
_diffrn_radiation_monochromator graphite
_diffrn_radiation_source 'fine-focus sealed tube'
_diffrn_radiation_type MoK\a
_diffrn_radiation_wavelength 0.71073
_diffrn_reflns_av_R_equivalents 0.0488
_diffrn_reflns_av_sigmaI/netI 0.0624
_diffrn_reflns_limit_h_max 8
_diffrn_reflns_limit_h_min -8
_diffrn_reflns_limit_k_max 13
_diffrn_reflns_limit_k_min -14
_diffrn_reflns_limit_l_max 14
_diffrn_reflns_limit_l_min -14
_diffrn_reflns_number 7093
_diffrn_reflns_theta_full 26.38
_diffrn_reflns_theta_max 26.38
_diffrn_reflns_theta_min 1.89
_exptl_absorpt_coefficient_mu 0.787
_exptl_absorpt_correction_type none
_exptl_crystal_colour green
_exptl_crystal_density_diffrn 1.641
_exptl_crystal_density_method 'not measured'
_exptl_crystal_description block
_exptl_crystal_F_000 454
_exptl_crystal_size_max 0.50
_exptl_crystal_size_mid 0.45
_exptl_crystal_size_min 0.40
_refine_diff_density_max 0.562
_refine_diff_density_min -0.385
_refine_diff_density_rms 0.067
_refine_ls_extinction_method none
_refine_ls_goodness_of_fit_ref 0.969
_refine_ls_hydrogen_treatment mixed
_refine_ls_matrix_type full
_refine_ls_number_parameters 322
_refine_ls_number_reflns 3571
_refine_ls_number_restraints 0
_refine_ls_restrained_S_all 0.969
_refine_ls_R_factor_all 0.0440
_refine_ls_R_factor_gt 0.0340
_refine_ls_shift/su_max 0.000
_refine_ls_shift/su_mean 0.000
_refine_ls_structure_factor_coef Fsqd
_refine_ls_weighting_details 'calc w=1/[\s^2^(Fo^2^)+(0.0308P)^2^+0.0000P] where P=(Fo^2^+2Fc^2^)/3'
_refine_ls_weighting_scheme calc
_refine_ls_wR_factor_gt 0.0762
_refine_ls_wR_factor_ref 0.0791
_reflns_number_gt 2921
_reflns_number_total 3571
_reflns_threshold_expression >2sigma(I)
_cod_data_source_file c0ce00593b.txt
_cod_data_source_block m12m
_cod_depositor_comments
;
The following automatic conversions were performed:

'_symmetry_cell_setting' value 'Triclinic' changed to 'triclinic'
according to /home/saulius/struct/CIF-dictionaries/cif_core.dic
dictionary named 'cif_core.dic' version 2.4.1 from 2010-06-29.

Automatic conversion script
Id: cif_fix_values 1715 2011-07-08 13:25:40Z adriana 
;
_cod_original_sg_symbol_H-M P-1
_cod_database_code 7206083

loop_
_symmetry_equiv_pos_as_xyz
'x, y, z'
'-x, -y, -z'

loop_
_atom_site_label
_atom_site_type_symbol
_atom_site_fract_x
_atom_site_fract_y
_atom_site_fract_z
_atom_site_U_iso_or_equiv
_atom_site_adp_type
_atom_site_occupancy
_atom_site_symmetry_multiplicity
_atom_site_calc_flag
_atom_site_refinement_flags
_atom_site_disorder_assembly
_atom_site_disorder_group
Ni1 Ni 1.0000 0.5000 1.0000 0.01213(11) Uani 1 2 d S . .
Cl1 Cl 0.91385(8) 0.85865(5) 0.67430(4) 0.01751(14) Uani 1 1 d . . .
O1 O 0.7230(2) 0.61745(13) 1.02677(11) 0.0144(3) Uani 1 1 d . . .
O2 O 0.4032(2) 0.68428(13) 0.99818(12) 0.0181(3) Uani 1 1 d . . .
O3 O 0.7621(2) 0.44731(13) 0.70825(12) 0.0180(3) Uani 1 1 d . . .
O4 O 0.9238(2) 0.43538(13) 0.86201(12) 0.0146(3) Uani 1 1 d . . .
O5 O 1.1125(3) 0.62816(15) 0.89963(14) 0.0179(4) Uani 1 1 d . . .
H1O5 H 1.193(4) 0.648(3) 0.926(2) 0.044(10) Uiso 1 1 d . . .
H2O5 H 1.041(4) 0.689(2) 0.869(2) 0.031(8) Uiso 1 1 d . . .
O6 O 0.8609(2) 0.84257(14) 0.79558(13) 0.0241(4) Uani 1 1 d . . .
O7 O 0.8846(2) 0.98737(14) 0.64723(14) 0.0277(4) Uani 1 1 d . . .
O8 O 0.7860(3) 0.81409(17) 0.61129(14) 0.0355(5) Uani 1 1 d . . .
O9 O 1.1174(2) 0.78957(15) 0.64645(14) 0.0310(4) Uani 1 1 d . . .
N1 N 0.6126(3) 0.1997(2) 0.78161(18) 0.0201(4) Uani 1 1 d . . .
H1N1 H 0.611(3) 0.224(2) 0.842(2) 0.019(7) Uiso 1 1 d . . .
H2N1 H 0.704(4) 0.134(2) 0.762(2) 0.031(7) Uiso 1 1 d . . .
N2 N 0.3708(3) 0.37954(16) 0.73591(16) 0.0155(4) Uani 1 1 d . . .
H1N2 H 0.348(3) 0.388(2) 0.808(2) 0.020(6) Uiso 1 1 d . . .
N3 N 0.0603(3) 0.23116(19) 0.63731(18) 0.0193(4) Uani 1 1 d . . .
H1N3 H 0.093(4) 0.216(2) 0.565(2) 0.035(8) Uiso 1 1 d . . .
H2N3 H -0.021(4) 0.299(3) 0.654(2) 0.034(8) Uiso 1 1 d . . .
N4 N 0.1072(3) 0.18575(18) 0.82781(16) 0.0177(4) Uani 1 1 d . . .
H1N4 H 0.042(4) 0.257(2) 0.841(2) 0.026(7) Uiso 1 1 d . . .
C1 C 0.5814(3) 0.63764(18) 0.96222(18) 0.0136(4) Uani 1 1 d . . .
C2 C 0.6313(3) 0.6102(2) 0.83638(18) 0.0154(5) Uani 1 1 d . . .
H2 H 0.516(3) 0.6190(18) 0.8048(17) 0.011(5) Uiso 1 1 d . . .
H2B H 0.688(3) 0.673(2) 0.8020(19) 0.022(6) Uiso 1 1 d . . .
C3 C 0.7813(3) 0.48842(19) 0.79956(17) 0.0137(4) Uani 1 1 d . . .
C4 C 0.1469(3) 0.1523(2) 0.71770(19) 0.0171(5) Uani 1 1 d . . .
C5 C 0.2800(3) 0.0336(2) 0.6958(2) 0.0226(5) Uani 1 1 d . . .
H5 H 0.308(3) 0.0131(19) 0.6236(19) 0.013(6) Uiso 1 1 d . . .
C6 C 0.3551(4) -0.0428(2) 0.7834(2) 0.0271(6) Uani 1 1 d . . .
H6 H 0.434(4) -0.120(2) 0.769(2) 0.030(7) Uiso 1 1 d . . .
C7 C 0.3050(4) -0.0059(2) 0.8970(2) 0.0288(6) Uani 1 1 d . . .
H7 H 0.348(4) -0.055(2) 0.962(2) 0.034(7) Uiso 1 1 d . . .
C8 C 0.1837(4) 0.1094(2) 0.9159(2) 0.0246(5) Uani 1 1 d . . .
H8 H 0.143(4) 0.139(2) 0.985(2) 0.028(7) Uiso 1 1 d . . .
C9 C 0.5158(3) 0.2768(2) 0.70206(18) 0.0156(5) Uani 1 1 d . . .
C10 C 0.5529(3) 0.2562(2) 0.58350(18) 0.0179(5) Uani 1 1 d . . .
H10 H 0.652(3) 0.185(2) 0.5596(18) 0.017(6) Uiso 1 1 d . . .
C11 C 0.4471(3) 0.3405(2) 0.5089(2) 0.0206(5) Uani 1 1 d . . .
H11 H 0.465(3) 0.336(2) 0.428(2) 0.027(7) Uiso 1 1 d . . .
C12 C 0.3005(3) 0.4479(2) 0.5476(2) 0.0201(5) Uani 1 1 d . . .
H12 H 0.232(3) 0.508(2) 0.4967(19) 0.018(6) Uiso 1 1 d . . .
C13 C 0.2668(3) 0.4644(2) 0.6616(2) 0.0176(5) Uani 1 1 d . . .
H13 H 0.187(3) 0.530(2) 0.6945(18) 0.015(6) Uiso 1 1 d . . .

loop_
_atom_site_aniso_label
_atom_site_aniso_U_11
_atom_site_aniso_U_22
_atom_site_aniso_U_33
_atom_site_aniso_U_23
_atom_site_aniso_U_13
_atom_site_aniso_U_12
Ni1 0.0090(2) 0.0158(2) 0.0122(2) -0.00261(16) -0.00231(15) -0.00370(15)
Cl1 0.0183(3) 0.0180(3) 0.0169(3) -0.0031(2) -0.0002(2) -0.0063(2)
O1 0.0111(7) 0.0187(8) 0.0138(8) -0.0029(6) -0.0036(6) -0.0035(6)
O2 0.0099(8) 0.0248(9) 0.0193(8) -0.0065(7) -0.0008(6) -0.0036(6)
O3 0.0170(8) 0.0234(8) 0.0147(8) -0.0048(7) -0.0043(6) -0.0056(7)
O4 0.0120(8) 0.0163(8) 0.0156(8) -0.0025(6) -0.0037(6) -0.0034(6)
O5 0.0157(9) 0.0209(9) 0.0195(9) 0.0024(7) -0.0071(7) -0.0079(7)
O6 0.0224(9) 0.0307(9) 0.0164(8) -0.0005(7) -0.0020(7) -0.0036(7)
O7 0.0251(9) 0.0186(8) 0.0362(10) 0.0032(7) 0.0000(8) -0.0036(7)
O8 0.0404(11) 0.0550(12) 0.0241(10) -0.0137(8) -0.0014(8) -0.0318(10)
O9 0.0236(9) 0.0239(9) 0.0384(11) -0.0050(8) 0.0090(8) 0.0005(7)
N1 0.0214(11) 0.0228(11) 0.0156(11) -0.0040(9) -0.0027(9) -0.0045(9)
N2 0.0157(10) 0.0196(10) 0.0123(10) -0.0021(8) -0.0002(8) -0.0070(8)
N3 0.0194(11) 0.0199(11) 0.0178(11) -0.0056(9) -0.0001(9) -0.0041(9)
N4 0.0171(10) 0.0154(10) 0.0203(11) -0.0025(8) -0.0014(8) -0.0040(8)
C1 0.0127(11) 0.0108(10) 0.0188(11) -0.0004(9) -0.0033(9) -0.0051(8)
C2 0.0108(11) 0.0193(12) 0.0164(12) -0.0004(9) -0.0044(9) -0.0039(9)
C3 0.0120(11) 0.0174(11) 0.0142(11) 0.0005(9) -0.0009(9) -0.0082(9)
C4 0.0142(11) 0.0178(11) 0.0231(12) -0.0031(10) -0.0016(9) -0.0099(9)
C5 0.0177(12) 0.0230(13) 0.0284(14) -0.0107(11) 0.0008(11) -0.0069(10)
C6 0.0199(13) 0.0177(13) 0.0437(17) -0.0039(12) -0.0071(12) -0.0034(10)
C7 0.0310(14) 0.0224(13) 0.0337(15) 0.0043(12) -0.0109(12) -0.0074(11)
C8 0.0279(14) 0.0252(13) 0.0217(14) -0.0003(11) -0.0045(11) -0.0086(11)
C9 0.0126(11) 0.0183(11) 0.0193(12) -0.0031(9) -0.0007(9) -0.0096(9)
C10 0.0166(12) 0.0216(12) 0.0183(12) -0.0060(10) 0.0017(9) -0.0099(10)
C11 0.0221(13) 0.0295(13) 0.0156(12) -0.0031(10) 0.0011(10) -0.0162(10)
C12 0.0201(12) 0.0250(13) 0.0180(12) 0.0036(10) -0.0036(10) -0.0115(10)
C13 0.0145(11) 0.0179(12) 0.0225(13) -0.0022(10) -0.0009(10) -0.0077(9)

loop_
_atom_type_symbol
_atom_type_description
_atom_type_scat_dispersion_real
_atom_type_scat_dispersion_imag
_atom_type_scat_source
C C 0.0033 0.0016 'International Tables Vol C Tables 4.2.6.8 and 6.1.1.4'
H H 0.0000 0.0000 'International Tables Vol C Tables 4.2.6.8 and 6.1.1.4'
N N 0.0061 0.0033 'International Tables Vol C Tables 4.2.6.8 and 6.1.1.4'
O O 0.0106 0.0060 'International Tables Vol C Tables 4.2.6.8 and 6.1.1.4'
Cl Cl 0.1484 0.1585 'International Tables Vol C Tables 4.2.6.8 and 6.1.1.4'
Ni Ni 0.3393 1.1124 'International Tables Vol C Tables 4.2.6.8 and 6.1.1.4'

loop_
_geom_angle_atom_site_label_1
_geom_angle_atom_site_label_2
_geom_angle_atom_site_label_3
_geom_angle
_geom_angle_site_symmetry_1
_geom_angle_site_symmetry_3
_geom_angle_publ_flag
O4 Ni1 O4 180.00(7) 2_767 . ?
O4 Ni1 O1 90.82(5) 2_767 2_767 ?
O4 Ni1 O1 89.18(5) . 2_767 ?
O4 Ni1 O1 89.18(5) 2_767 . ?
O4 Ni1 O1 90.82(5) . . ?
O1 Ni1 O1 180.00(5) 2_767 . ?
O4 Ni1 O5 91.95(6) 2_767 2_767 ?
O4 Ni1 O5 88.05(6) . 2_767 ?
O1 Ni1 O5 94.38(6) 2_767 2_767 ?
O1 Ni1 O5 85.62(6) . 2_767 ?
O4 Ni1 O5 88.05(6) 2_767 . ?
O4 Ni1 O5 91.95(6) . . ?
O1 Ni1 O5 85.62(6) 2_767 . ?
O1 Ni1 O5 94.38(6) . . ?
O5 Ni1 O5 180.0 2_767 . ?
O7 Cl1 O9 110.54(10) . . ?
O7 Cl1 O8 109.46(10) . . ?
O9 Cl1 O8 109.74(10) . . ?
O7 Cl1 O6 109.00(10) . . ?
O9 Cl1 O6 109.45(10) . . ?
O8 Cl1 O6 108.62(10) . . ?
C1 O1 Ni1 127.11(13) . . ?
C3 O4 Ni1 128.38(13) . . ?
Ni1 O5 H1O5 114(2) . . ?
Ni1 O5 H2O5 122.5(19) . . ?
H1O5 O5 H2O5 108(3) . . ?
C9 N1 H1N1 119.0(18) . . ?
C9 N1 H2N1 120.3(17) . . ?
H1N1 N1 H2N1 118(2) . . ?
C9 N2 C13 123.06(19) . . ?
C9 N2 H1N2 115.8(15) . . ?
C13 N2 H1N2 121.2(15) . . ?
C4 N3 H1N3 121.4(17) . . ?
C4 N3 H2N3 121.0(17) . . ?
H1N3 N3 H2N3 117(2) . . ?
C4 N4 C8 122.9(2) . . ?
C4 N4 H1N4 117.8(17) . . ?
C8 N4 H1N4 119.1(17) . . ?
O2 C1 O1 122.22(19) . . ?
O2 C1 C2 118.66(18) . . ?
O1 C1 C2 119.05(18) . . ?
C1 C2 C3 120.11(18) . . ?
C1 C2 H2 108.3(13) . . ?
C3 C2 H2 108.9(13) . . ?
C1 C2 H2B 106.5(13) . . ?
C3 C2 H2B 104.8(13) . . ?
H2 C2 H2B 107.6(18) . . ?
O3 C3 O4 123.11(19) . . ?
O3 C3 C2 117.47(18) . . ?
O4 C3 C2 119.39(18) . . ?
N3 C4 N4 118.9(2) . . ?
N3 C4 C5 124.0(2) . . ?
N4 C4 C5 117.1(2) . . ?
C6 C5 C4 120.0(2) . . ?
C6 C5 H5 123.3(14) . . ?
C4 C5 H5 116.7(14) . . ?
C5 C6 C7 121.0(2) . . ?
C5 C6 H6 119.6(15) . . ?
C7 C6 H6 119.3(15) . . ?
C8 C7 C6 118.1(2) . . ?
C8 C7 H7 116.5(15) . . ?
C6 C7 H7 125.4(15) . . ?
C7 C8 N4 120.8(2) . . ?
C7 C8 H8 123.3(16) . . ?
N4 C8 H8 115.8(16) . . ?
N1 C9 N2 118.7(2) . . ?
N1 C9 C10 123.8(2) . . ?
N2 C9 C10 117.49(19) . . ?
C11 C10 C9 119.5(2) . . ?
C11 C10 H10 122.5(13) . . ?
C9 C10 H10 118.0(13) . . ?
C10 C11 C12 121.1(2) . . ?
C10 C11 H11 125.3(14) . . ?
C12 C11 H11 113.5(14) . . ?
C13 C12 C11 118.0(2) . . ?
C13 C12 H12 120.5(14) . . ?
C11 C12 H12 121.5(14) . . ?
C12 C13 N2 120.7(2) . . ?
C12 C13 H13 125.5(14) . . ?
N2 C13 H13 113.6(14) . . ?

loop_
_geom_bond_atom_site_label_1
_geom_bond_atom_site_label_2
_geom_bond_distance
_geom_bond_site_symmetry_2
_geom_bond_publ_flag
Ni1 O4 2.0050(14) 2_767 ?
Ni1 O4 2.0050(14) . ?
Ni1 O1 2.0137(14) 2_767 ?
Ni1 O1 2.0137(14) . ?
Ni1 O5 2.0949(16) 2_767 ?
Ni1 O5 2.0949(16) . ?
Cl1 O7 1.4284(16) . ?
Cl1 O9 1.4288(16) . ?
Cl1 O8 1.4398(16) . ?
Cl1 O6 1.4482(16) . ?
O1 C1 1.275(2) . ?
O2 C1 1.247(2) . ?
O3 C3 1.232(2) . ?
O4 C3 1.284(2) . ?
O5 H1O5 0.77(3) . ?
O5 H2O5 0.81(3) . ?
N1 C9 1.332(3) . ?
N1 H1N1 0.77(2) . ?
N1 H2N1 0.85(3) . ?
N2 C9 1.349(3) . ?
N2 C13 1.353(3) . ?
N2 H1N2 0.86(2) . ?
N3 C4 1.323(3) . ?
N3 H1N3 0.87(3) . ?
N3 H2N3 0.83(3) . ?
N4 C4 1.348(3) . ?
N4 C8 1.354(3) . ?
N4 H1N4 0.81(2) . ?
C1 C2 1.513(3) . ?
C2 C3 1.522(3) . ?
C2 H2 0.90(2) . ?
C2 H2B 0.97(2) . ?
C4 C5 1.412(3) . ?
C5 C6 1.347(3) . ?
C5 H5 0.88(2) . ?
C6 C7 1.402(4) . ?
C6 H6 0.90(2) . ?
C7 C8 1.348(3) . ?
C7 H7 0.93(2) . ?
C8 H8 0.89(2) . ?
C9 C10 1.411(3) . ?
C10 C11 1.357(3) . ?
C10 H10 0.93(2) . ?
C11 C12 1.405(3) . ?
C11 H11 0.95(2) . ?
C12 C13 1.350(3) . ?
C12 H12 0.93(2) . ?
C13 H13 0.87(2) . ?

loop_
_geom_hbond_atom_site_label_D
_geom_hbond_atom_site_label_H
_geom_hbond_atom_site_label_A
_geom_hbond_distance_DH
_geom_hbond_distance_HA
_geom_hbond_distance_DA
_geom_hbond_angle_DHA
_geom_hbond_site_symmetry_A
O5 H1O5 O2 0.77(3) 1.94(3) 2.704(2) 176(3) 1_655
N4 H1N4 O4 0.81(2) 1.96(2) 2.770(2) 171(2) 1_455
N1 H1N1 O2 0.77(2) 2.19(2) 2.952(3) 173(2) 2_667
N3 H2N3 O3 0.83(3) 1.99(3) 2.815(3) 172(3) 1_455
N2 H1N2 O1 0.86(2) 1.95(2) 2.796(2) 170(2) 2_667
N1 H2N1 O7 0.85(3) 2.20(3) 3.007(3) 157(2) 1_545
O5 H2O5 O6 0.81(3) 2.02(3) 2.835(2) 179(3) .
O5 H2O5 Cl1 0.81(3) 2.92(3) 3.6730(19) 154(2) .
N3 H1N3 O8 0.87(3) 2.16(3) 3.026(3) 171(2) 2_666

loop_
_geom_torsion_atom_site_label_1
_geom_torsion_atom_site_label_2
_geom_torsion_atom_site_label_3
_geom_torsion_atom_site_label_4
_geom_torsion
_geom_torsion_site_symmetry_1
_geom_torsion_site_symmetry_2
_geom_torsion_site_symmetry_3
_geom_torsion_site_symmetry_4
_geom_torsion_publ_flag
O4 Ni1 O1 C1 173.84(16) 2_767 . . . ?
O4 Ni1 O1 C1 -6.16(16) . . . . ?
O1 Ni1 O1 C1 -1(37) 2_767 . . . ?
O5 Ni1 O1 C1 -94.14(16) 2_767 . . . ?
O5 Ni1 O1 C1 85.86(16) . . . . ?
O4 Ni1 O4 C3 98(100) 2_767 . . . ?
O1 Ni1 O4 C3 -157.51(17) 2_767 . . . ?
O1 Ni1 O4 C3 22.49(17) . . . . ?
O5 Ni1 O4 C3 108.08(17) 2_767 . . . ?
O5 Ni1 O4 C3 -71.92(17) . . . . ?
Ni1 O1 C1 O2 159.95(15) . . . . ?
Ni1 O1 C1 C2 -23.2(3) . . . . ?
O2 C1 C2 C3 -136.6(2) . . . . ?
O1 C1 C2 C3 46.4(3) . . . . ?
Ni1 O4 C3 O3 170.70(14) . . . . ?
Ni1 O4 C3 C2 -7.2(3) . . . . ?
C1 C2 C3 O3 151.88(19) . . . . ?
C1 C2 C3 O4 -30.1(3) . . . . ?
C8 N4 C4 N3 177.7(2) . . . . ?
C8 N4 C4 C5 -2.2(3) . . . . ?
N3 C4 C5 C6 -177.3(2) . . . . ?
N4 C4 C5 C6 2.6(3) . . . . ?
C4 C5 C6 C7 -0.7(4) . . . . ?
C5 C6 C7 C8 -1.7(4) . . . . ?
C6 C7 C8 N4 2.2(4) . . . . ?
C4 N4 C8 C7 -0.2(4) . . . . ?
C13 N2 C9 N1 178.7(2) . . . . ?
C13 N2 C9 C10 -2.5(3) . . . . ?
N1 C9 C10 C11 -179.7(2) . . . . ?
N2 C9 C10 C11 1.6(3) . . . . ?
C9 C10 C11 C12 -0.1(3) . . . . ?
C10 C11 C12 C13 -0.5(3) . . . . ?
C11 C12 C13 N2 -0.4(3) . . . . ?
C9 N2 C13 C12 1.9(3) . . . . ?
